data_4000889
loop_
_publ_author_name
'Zhou, Yan-Ling'
'Zeng, Ming-Hua'
'Wei, Lian-Qiang'
'Li, Bin-Wen'
'Kurmoo, Mohamedally'

_publ_section_title
;
 Traditional and Microwave-Assisted Solvothermal Synthesis and Surface
 Modification of Co7Brucite Disk Clusters and Their Magnetic Properties
;
_journal_issue 14
_journal_name_full 'Chemistry of Materials'
_journal_page_first 4295
_journal_paper_doi 10.1021/cm1011229
_journal_volume 22
_journal_year 2010
_chemical_formula_sum 'C15.43 H25.71 Cl0.57 Co2 N1.71 O10.86'
_chemical_formula_weight 547.07
_chemical_name_systematic
; 
 ? 
;
_space_group_IT_number 165
_symmetry_cell_setting trigonal
_symmetry_space_group_name_Hall '-P 3 2"c'
_symmetry_space_group_name_H-M 'P -3 c 1'
_atom_sites_solution_hydrogens geom
_atom_sites_solution_primary direct
_atom_sites_solution_secondary difmap
_audit_creation_method SHELXL-97
_cell_angle_alpha 90.00
_cell_angle_beta 90.00
_cell_angle_gamma 120.00
_cell_formula_units_Z 7
_cell_length_a 14.0445(8)
_cell_length_b 14.0445(8)
_cell_length_c 23.235(3)
_cell_measurement_temperature 173(2)
_cell_volume 3969.0(6)
_computing_structure_refinement 'SHELXL-97 (Sheldrick, 1997)'
_computing_structure_solution 'SHELXS-97 (Sheldrick, 1990)'
_diffrn_ambient_temperature 173(2)
_diffrn_measured_fraction_theta_full 1.000
_diffrn_measured_fraction_theta_max 1.000
_diffrn_radiation_monochromator graphite
_diffrn_radiation_source 'fine-focus sealed tube'
_diffrn_radiation_type MoK\a
_diffrn_radiation_wavelength 0.71073
_diffrn_reflns_av_R_equivalents 0.0490
_diffrn_reflns_av_sigmaI/netI 0.0289
_diffrn_reflns_limit_h_max 16
_diffrn_reflns_limit_h_min -11
_diffrn_reflns_limit_k_max 11
_diffrn_reflns_limit_k_min -16
_diffrn_reflns_limit_l_max 27
_diffrn_reflns_limit_l_min -27
_diffrn_reflns_number 17751
_diffrn_reflns_theta_full 25.00
_diffrn_reflns_theta_max 25.00
_diffrn_reflns_theta_min 1.67
_exptl_absorpt_coefficient_mu 1.585
_exptl_absorpt_correction_T_max 0.7856
_exptl_absorpt_correction_T_min 0.7022
_exptl_absorpt_correction_type multi-scan
_exptl_crystal_density_diffrn 1.602
_exptl_crystal_density_method 'not measured'
_exptl_crystal_F_000 1966
_exptl_crystal_size_max 0.24
_exptl_crystal_size_mid 0.22
_exptl_crystal_size_min 0.16
_refine_diff_density_max 1.963
_refine_diff_density_min -0.714
_refine_diff_density_rms 0.130
_refine_ls_extinction_method none
_refine_ls_goodness_of_fit_ref 1.062
_refine_ls_hydrogen_treatment constr
_refine_ls_matrix_type full
_refine_ls_number_parameters 164
_refine_ls_number_reflns 2339
_refine_ls_number_restraints 19
_refine_ls_restrained_S_all 1.066
_refine_ls_R_factor_all 0.0680
_refine_ls_R_factor_gt 0.0538
_refine_ls_shift/su_max 0.000
_refine_ls_shift/su_mean 0.000
_refine_ls_structure_factor_coef Fsqd
_refine_ls_weighting_details 'calc w=1/[\s^2^(Fo^2^)+(0.0833P)^2^+21.3298P] where P=(Fo^2^+2Fc^2^)/3'
_refine_ls_weighting_scheme calc
_refine_ls_wR_factor_gt 0.1479
_refine_ls_wR_factor_ref 0.1603
_reflns_number_gt 1908
_reflns_number_total 2339
_reflns_threshold_expression >2sigma(I)
_cod_data_source_file cm1011229_si_002.cif
_cod_data_source_block 1
_cod_original_cell_volume 3969.0(5)
_cod_original_sg_symbol_H-M P-3c1
_cod_database_code 4000889

loop_
_symmetry_equiv_pos_as_xyz
'x, y, z'
'-y, x-y, z'
'-x+y, -x, z'
'y, x, -z+1/2'
'x-y, -y, -z+1/2'
'-x, -x+y, -z+1/2'
'-x, -y, -z'
'y, -x+y, -z'
'x-y, x, -z'
'-y, -x, z-1/2'
'-x+y, y, z-1/2'
'x, x-y, z-1/2'

loop_
_atom_site_label
_atom_site_type_symbol
_atom_site_fract_x
_atom_site_fract_y
_atom_site_fract_z
_atom_site_U_iso_or_equiv
_atom_site_adp_type
_atom_site_occupancy
_atom_site_symmetry_multiplicity
_atom_site_calc_flag
_atom_site_refinement_flags
Co1 Co 0.0000 0.0000 0.5000 0.0152(4) Uani 1 6 d S
Co2 Co 0.25202(5) 0.14766(5) 0.49077(3) 0.0185(3) Uani 1 1 d .
C1 C 0.3368(4) 0.0629(4) 0.5804(2) 0.0236(11) Uani 1 1 d .
C2 C 0.4074(4) 0.1747(5) 0.5928(2) 0.0268(12) Uani 1 1 d .
C3 C 0.4762(5) 0.2081(5) 0.6402(2) 0.0332(13) Uani 1 1 d .
H3A H 0.5222 0.2842 0.6482 0.040 Uiso 1 1 calc R
C4 C 0.4772(5) 0.1287(5) 0.6761(3) 0.0402(15) Uani 1 1 d .
H4A H 0.5253 0.1507 0.7083 0.048 Uiso 1 1 calc R
C5 C 0.4094(5) 0.0199(5) 0.6650(2) 0.0378(14) Uani 1 1 d .
H5A H 0.4111 -0.0330 0.6898 0.045 Uiso 1 1 calc R
C6 C 0.3362(5) -0.0167(5) 0.6174(2) 0.0286(12) Uani 1 1 d .
C7 C 0.4952(5) 0.3492(5) 0.5437(3) 0.0456(16) Uani 1 1 d .
H7A H 0.5429 0.3717 0.5777 0.068 Uiso 1 1 calc R
H7B H 0.4746 0.4048 0.5351 0.068 Uiso 1 1 calc R
H7C H 0.5346 0.3418 0.5107 0.068 Uiso 1 1 calc R
C8 C 0.2635(5) -0.1328(5) 0.6097(2) 0.0322(13) Uani 1 1 d .
H8A H 0.2719 -0.1796 0.6362 0.039 Uiso 1 1 calc R
C9 C 0.1227(6) -0.3011(5) 0.5736(3) 0.0458(17) Uani 1 1 d .
H9A H 0.0692 -0.3271 0.5420 0.069 Uiso 1 1 calc R
H9B H 0.0837 -0.3241 0.6104 0.069 Uiso 1 1 calc R
H9C H 0.1709 -0.3325 0.5696 0.069 Uiso 1 1 calc R
Cl1 Cl 0.3333 0.6667 0.19435(11) 0.0320(5) Uani 1 3 d S
N1C N 0.1894(4) -0.1799(4) 0.5717(2) 0.0295(10) Uani 1 1 d .
O1 O 0.2745(3) 0.0368(3) 0.53436(15) 0.0252(8) Uani 1 1 d .
O2 O 0.3985(3) 0.2461(3) 0.55464(18) 0.0327(9) Uani 1 1 d .
O3 O 0.1255(3) 0.1311(3) 0.54347(14) 0.0209(8) Uani 1 1 d .
H3 H 0.1310 0.1275 0.5797 0.031 Uiso 1 1 d R
O4 O 0.3333 0.6667 0.1321(3) 0.0460(19) Uani 1 3 d S
O5 O 0.4300(4) 0.6673(4) 0.2143(2) 0.0534(13) Uani 1 1 d .
O1W O 0.1860(15) 0.1860(15) 0.2500 0.231(8) Uani 1 2 d SDU
H1W H 0.1448 0.1750 0.2790 0.347 Uiso 1 1 d RD
O3W O 0.1765(19) 0.987(2) 0.3254(11) 0.371(12) Uani 1 1 d U
H3WA H 0.2277 0.9861 0.3062 0.556 Uiso 1 1 d R
H3WB H 0.1739 1.0454 0.3206 0.556 Uiso 1 1 d R
O2W O 0.3334(17) 1.0000 0.2500 0.262(10) Uani 1 2 d SU
H2W H 0.3335 0.9412 0.2415 0.392 Uiso 1 1 d R

loop_
_atom_site_aniso_label
_atom_site_aniso_U_11
_atom_site_aniso_U_22
_atom_site_aniso_U_33
_atom_site_aniso_U_23
_atom_site_aniso_U_13
_atom_site_aniso_U_12
Co1 0.0138(5) 0.0138(5) 0.0182(8) 0.000 0.000 0.0069(2)
Co2 0.0155(4) 0.0161(4) 0.0237(4) 0.0031(3) 0.0011(3) 0.0078(3)
C1 0.018(3) 0.027(3) 0.025(3) -0.001(2) -0.001(2) 0.011(2)
C2 0.025(3) 0.026(3) 0.031(3) -0.002(2) 0.000(2) 0.014(2)
C3 0.026(3) 0.030(3) 0.035(3) -0.009(2) -0.002(2) 0.008(2)
C4 0.032(3) 0.048(4) 0.031(3) -0.005(3) -0.011(3) 0.013(3)
C5 0.040(4) 0.039(3) 0.028(3) 0.005(3) -0.005(3) 0.015(3)
C6 0.026(3) 0.031(3) 0.028(3) 0.004(2) 0.002(2) 0.014(2)
C7 0.031(3) 0.035(4) 0.069(4) 0.009(3) 0.000(3) 0.015(3)
C8 0.032(3) 0.029(3) 0.037(3) 0.008(2) -0.006(3) 0.016(3)
C9 0.045(4) 0.024(3) 0.062(4) 0.005(3) -0.020(3) 0.013(3)
Cl1 0.0284(8) 0.0284(8) 0.0391(13) 0.000 0.000 0.0142(4)
N1C 0.030(3) 0.023(2) 0.038(3) 0.004(2) -0.005(2) 0.015(2)
O1 0.0227(19) 0.0209(18) 0.0298(19) 0.0003(15) -0.0092(15) 0.0093(16)
O2 0.025(2) 0.022(2) 0.045(2) -0.0014(17) -0.0082(17) 0.0076(17)
O3 0.0223(18) 0.0190(18) 0.0203(16) 0.0009(14) 0.0020(14) 0.0094(15)
O4 0.048(3) 0.048(3) 0.041(4) 0.000 0.000 0.0241(15)
O5 0.043(3) 0.067(3) 0.058(3) 0.018(3) 0.000(2) 0.033(3)
O1W 0.232(9) 0.232(9) 0.231(12) -0.005(6) 0.005(6) 0.117(9)
O3W 0.407(15) 0.360(14) 0.334(14) 0.011(9) -0.021(9) 0.184(10)
O2W 0.255(12) 0.253(12) 0.276(13) -0.008(9) -0.004(4) 0.127(6)

loop_
_atom_type_symbol
_atom_type_description
_atom_type_scat_dispersion_real
_atom_type_scat_dispersion_imag
_atom_type_scat_source
C C 0.0033 0.0016 'International Tables Vol C Tables 4.2.6.8 and 6.1.1.4'
H H 0.0000 0.0000 'International Tables Vol C Tables 4.2.6.8 and 6.1.1.4'
N N 0.0061 0.0033 'International Tables Vol C Tables 4.2.6.8 and 6.1.1.4'
O O 0.0106 0.0060 'International Tables Vol C Tables 4.2.6.8 and 6.1.1.4'
Cl Cl 0.1484 0.1585 'International Tables Vol C Tables 4.2.6.8 and 6.1.1.4'
Co Co 0.3494 0.9721 'International Tables Vol C Tables 4.2.6.8 and 6.1.1.4'

loop_
_geom_angle_atom_site_label_1
_geom_angle_atom_site_label_2
_geom_angle_atom_site_label_3
_geom_angle
_geom_angle_site_symmetry_1
_geom_angle_site_symmetry_3
O3 Co1 O3 180.00(16) 7_556 .
O3 Co1 O3 98.15(12) 7_556 9_556
O3 Co1 O3 81.85(12) . 9_556
O3 Co1 O3 98.15(12) 7_556 8_556
O3 Co1 O3 81.85(12) . 8_556
O3 Co1 O3 98.15(12) 9_556 8_556
O3 Co1 O3 81.85(12) 7_556 2
O3 Co1 O3 98.15(12) . 2
O3 Co1 O3 81.85(12) 9_556 2
O3 Co1 O3 180.000(1) 8_556 2
O3 Co1 O3 81.85(12) 7_556 3
O3 Co1 O3 98.15(12) . 3
O3 Co1 O3 180.000(1) 9_556 3
O3 Co1 O3 81.85(12) 8_556 3
O3 Co1 O3 98.15(12) 2 3
O1 Co2 O1 166.48(8) 9_556 .
O1 Co2 O3 110.97(15) 9_556 8_556
O1 Co2 O3 79.28(14) . 8_556
O1 Co2 N1C 87.87(16) 9_556 9_556
O1 Co2 N1C 99.40(17) . 9_556
O3 Co2 N1C 99.30(16) 8_556 9_556
O1 Co2 O3 78.92(14) 9_556 .
O1 Co2 O3 94.19(14) . .
O3 Co2 O3 82.65(18) 8_556 .
N1C Co2 O3 166.40(16) 9_556 .
O1 Co2 O2 96.32(14) 9_556 .
O1 Co2 O2 72.97(14) . .
O3 Co2 O2 152.23(13) 8_556 .
N1C Co2 O2 86.37(17) 9_556 .
O3 Co2 O2 98.19(14) . .
O1 C1 C2 118.6(5) . .
O1 C1 C6 122.5(5) . .
C2 C1 C6 118.9(5) . .
C3 C2 O2 124.2(5) . .
C3 C2 C1 121.7(5) . .
O2 C2 C1 114.0(5) . .
C2 C3 C4 119.2(5) . .
C2 C3 H3A 120.4 . .
C4 C3 H3A 120.4 . .
C5 C4 C3 120.1(5) . .
C5 C4 H4A 119.9 . .
C3 C4 H4A 119.9 . .
C4 C5 C6 121.8(6) . .
C4 C5 H5A 119.1 . .
C6 C5 H5A 119.1 . .
C1 C6 C5 118.2(5) . .
C1 C6 C8 123.0(5) . .
C5 C6 C8 118.8(5) . .
O2 C7 H7A 109.5 . .
O2 C7 H7B 109.5 . .
H7A C7 H7B 109.5 . .
O2 C7 H7C 109.5 . .
H7A C7 H7C 109.5 . .
H7B C7 H7C 109.5 . .
N1C C8 C6 127.6(5) . .
N1C C8 H8A 116.2 . .
C6 C8 H8A 116.2 . .
N1C C9 H9A 109.5 . .
N1C C9 H9B 109.5 . .
H9A C9 H9B 109.5 . .
N1C C9 H9C 109.5 . .
H9A C9 H9C 109.5 . .
H9B C9 H9C 109.5 . .
O5 Cl1 O5 110.0(2) 2_665 3_565
O5 Cl1 O5 110.0(2) 2_665 .
O5 Cl1 O5 110.0(2) 3_565 .
O5 Cl1 O4 108.9(2) 2_665 .
O5 Cl1 O4 108.9(2) 3_565 .
O5 Cl1 O4 108.9(2) . .
C8 N1C C9 117.5(5) . .
C8 N1C Co2 126.5(4) . 8_556
C9 N1C Co2 115.9(4) . 8_556
C1 O1 Co2 131.3(3) . 8_556
C1 O1 Co2 122.4(3) . .
Co2 O1 Co2 102.50(15) 8_556 .
C2 O2 C7 117.5(4) . .
C2 O2 Co2 110.3(3) . .
C7 O2 Co2 126.5(4) . .
Co2 O3 Co1 97.91(14) 9_556 .
Co2 O3 Co2 98.66(14) 9_556 .
Co1 O3 Co2 96.47(14) . .
Co2 O3 H3 119.6 9_556 .
Co1 O3 H3 119.6 . .
Co2 O3 H3 119.6 . .
H3WA O3W H3WB 113.0 . .

loop_
_geom_bond_atom_site_label_1
_geom_bond_atom_site_label_2
_geom_bond_distance
_geom_bond_site_symmetry_2
Co1 O3 2.067(3) 7_556
Co1 O3 2.067(3) .
Co1 O3 2.067(3) 9_556
Co1 O3 2.067(3) 8_556
Co1 O3 2.067(3) 2
Co1 O3 2.067(3) 3
Co2 O1 1.978(3) 9_556
Co2 O1 2.010(3) .
Co2 O3 2.027(3) 8_556
Co2 N1C 2.049(4) 9_556
Co2 O3 2.073(3) .
Co2 O2 2.346(4) .
C1 O1 1.314(6) .
C1 C2 1.405(8) .
C1 C6 1.406(8) .
C2 C3 1.381(8) .
C2 O2 1.392(7) .
C3 C4 1.400(9) .
C3 H3A 0.9500 .
C4 C5 1.361(9) .
C4 H4A 0.9500 .
C5 C6 1.420(8) .
C5 H5A 0.9500 .
C6 C8 1.438(8) .
C7 O2 1.428(7) .
C7 H7A 0.9800 .
C7 H7B 0.9800 .
C7 H7C 0.9800 .
C8 N1C 1.270(7) .
C8 H8A 0.9500 .
C9 N1C 1.477(7) .
C9 H9A 0.9800 .
C9 H9B 0.9800 .
C9 H9C 0.9800 .
Cl1 O5 1.431(5) 2_665
Cl1 O5 1.431(5) 3_565
Cl1 O5 1.431(5) .
Cl1 O4 1.446(8) .
N1C Co2 2.049(4) 8_556
O1 Co2 1.978(3) 8_556
O3 Co2 2.027(3) 9_556
O3 H3 0.8498 .
O1W H1W 0.8499 .
O3W H3WA 0.8500 .
O3W H3WB 0.8498 .
O2W H2W 0.8500 .

loop_
_geom_hbond_atom_site_label_D
_geom_hbond_atom_site_label_H
_geom_hbond_atom_site_label_A
_geom_hbond_distance_DH
_geom_hbond_distance_HA
_geom_hbond_distance_DA
_geom_hbond_angle_DHA
_geom_hbond_site_symmetry_A
O3 H3 O3W 0.85 2.33 3.15(3) 161.5 9_656
O3W H3WA O2W 0.85 1.91 2.75(3) 167.1 .
